data_4316030
loop_
_publ_author_name
'Oottil Mayasree'
'Yanjie Cui'
'Abdeljalil Assoud'
'Holger Kleinke'

_publ_section_title
;
 Structure Change via Partial Se/Te Substitution: Crystal Structure and
 Physical Properties of the Telluride Ba2Cu4-xTe5 in Contrast to the
 Selenide-Telluride Ba2Cu4-xSeyTe5-y
;
_journal_name_full 'Inorganic Chemistry'
_journal_page_first 6518
_journal_page_last 6524
_journal_paper_doi 10.1021/ic100268q
_journal_volume 49
_journal_year 2010
_chemical_formula_sum 'Ba2 Cu3.24 Te5'
_chemical_formula_weight 1117.91
_chemical_name_systematic
; 
 ? 
;
_space_group_IT_number 15
_symmetry_cell_setting monoclinic
_symmetry_space_group_name_Hall '-C 2yc'
_symmetry_space_group_name_H-M 'C 1 2/c 1'
_atom_sites_solution_primary direct
_atom_sites_solution_secondary difmap
_audit_creation_method SHELXL-97
_cell_angle_alpha 90.00
_cell_angle_beta 101.567(2)
_cell_angle_gamma 90.00
_cell_formula_units_Z 4
_cell_length_a 9.4425(8)
_cell_length_b 9.3390(7)
_cell_length_c 13.3164(11)
_cell_measurement_temperature 298(2)
_cell_volume 1150.44(16)
_computing_structure_refinement 'SHELXL-97 (Sheldrick, 1997)'
_computing_structure_solution 'SHELXS-97 (Sheldrick, 1990)'
_diffrn_ambient_temperature 298(2)
_diffrn_measured_fraction_theta_full 0.939
_diffrn_measured_fraction_theta_max 0.939
_diffrn_radiation_monochromator graphite
_diffrn_radiation_source 'fine-focus sealed tube'
_diffrn_radiation_type MoK\a
_diffrn_radiation_wavelength 0.71073
_diffrn_reflns_av_R_equivalents 0.0220
_diffrn_reflns_av_sigmaI/netI 0.0398
_diffrn_reflns_limit_h_max 7
_diffrn_reflns_limit_h_min -14
_diffrn_reflns_limit_k_max 11
_diffrn_reflns_limit_k_min -14
_diffrn_reflns_limit_l_max 21
_diffrn_reflns_limit_l_min -21
_diffrn_reflns_number 4009
_diffrn_reflns_theta_full 34.94
_diffrn_reflns_theta_max 34.94
_diffrn_reflns_theta_min 3.10
_exptl_absorpt_coefficient_mu 24.975
_exptl_absorpt_correction_T_max 1.00
_exptl_absorpt_correction_T_min 0.62
_exptl_absorpt_correction_type empirical
_exptl_absorpt_process_details SADABS
_exptl_crystal_colour black
_exptl_crystal_density_diffrn 6.454
_exptl_crystal_density_method 'not measured'
_exptl_crystal_description block
_exptl_crystal_F_000 1863
_exptl_crystal_size_max 0.10
_exptl_crystal_size_mid 0.04
_exptl_crystal_size_min 0.02
_refine_diff_density_max 1.815
_refine_diff_density_min -1.613
_refine_diff_density_rms 0.321
_refine_ls_extinction_coef 0.00036(4)
_refine_ls_extinction_expression Fc^*^=kFc[1+0.001xFc^2^\l^3^/sin(2\q)]^-1/4^
_refine_ls_extinction_method SHELXL
_refine_ls_goodness_of_fit_ref 1.164
_refine_ls_matrix_type full
_refine_ls_number_parameters 62
_refine_ls_number_reflns 2369
_refine_ls_number_restraints 0
_refine_ls_restrained_S_all 1.164
_refine_ls_R_factor_all 0.0434
_refine_ls_R_factor_gt 0.0381
_refine_ls_shift/su_max 0.001
_refine_ls_shift/su_mean 0.000
_refine_ls_structure_factor_coef Fsqd
_refine_ls_weighting_details 'calc w=1/[\s^2^(Fo^2^)+(0.0242P)^2^+3.3672P] where P=(Fo^2^+2Fc^2^)/3'
_refine_ls_weighting_scheme calc
_refine_ls_wR_factor_gt 0.0771
_refine_ls_wR_factor_ref 0.0794
_reflns_number_gt 2144
_reflns_number_total 2369
_reflns_threshold_expression >2sigma(I)
_cod_data_source_file ic100268q_si_003.cif
_cod_data_source_block Ba2Cu324Te5
_cod_database_code 4316030

loop_
_symmetry_equiv_pos_as_xyz
'x, y, z'
'-x, y, -z+1/2'
'x+1/2, y+1/2, z'
'-x+1/2, y+1/2, -z+1/2'
'-x, -y, -z'
'x, -y, z-1/2'
'-x+1/2, -y+1/2, -z'
'x+1/2, -y+1/2, z-1/2'

loop_
_atom_site_label
_atom_site_type_symbol
_atom_site_fract_x
_atom_site_fract_y
_atom_site_fract_z
_atom_site_U_iso_or_equiv
_atom_site_adp_type
_atom_site_occupancy
_atom_site_symmetry_multiplicity
_atom_site_calc_flag
_atom_site_refinement_flags
_atom_site_disorder_assembly
_atom_site_disorder_group
Ba Ba 0.22080(4) 0.42919(4) 0.16163(3) 0.02175(10) Uani 1 1 d . . .
Cu1 Cu 0.06180(13) 0.08215(12) 0.07719(9) 0.0247(3) Uani 0.677(3) 1 d P . .
Cu2 Cu 0.14095(9) 0.28742(9) 0.42140(7) 0.0252(2) Uani 0.944(3) 1 d P . .
Te1A Te 0.07427(15) 0.2040(2) 0.59216(8) 0.0177(2) Uani 0.716(6) 1 d P . .
Te1B Te 0.0932(3) 0.1681(4) 0.5913(2) 0.0177(2) Uani 0.284(6) 1 d P . .
Te2A Te 0.3473(5) 0.0694(3) 0.10375(15) 0.0185(4) Uani 0.73(2) 1 d P . .
Te2B Te 0.3207(7) 0.0551(7) 0.1018(5) 0.0185(4) Uani 0.27(2) 1 d P . .
Te3 Te 0.0000 0.17193(5) 0.2500 0.01538(11) Uani 1 2 d S . .

loop_
_atom_site_aniso_label
_atom_site_aniso_U_11
_atom_site_aniso_U_22
_atom_site_aniso_U_33
_atom_site_aniso_U_23
_atom_site_aniso_U_13
_atom_site_aniso_U_12
Ba 0.02307(17) 0.02452(18) 0.01771(16) -0.00100(12) 0.00423(12) -0.00600(13)
Cu1 0.0236(6) 0.0250(6) 0.0244(6) -0.0021(4) 0.0021(4) 0.0037(4)
Cu2 0.0256(4) 0.0259(4) 0.0225(4) 0.0013(3) 0.0010(3) 0.0001(3)
Te1A 0.0166(3) 0.0174(6) 0.01885(19) -0.0016(3) 0.0033(2) -0.0011(4)
Te1B 0.0166(3) 0.0174(6) 0.01885(19) -0.0016(3) 0.0033(2) -0.0011(4)
Te2A 0.0179(9) 0.0213(5) 0.0168(2) 0.0013(3) 0.0047(4) 0.0048(6)
Te2B 0.0179(9) 0.0213(5) 0.0168(2) 0.0013(3) 0.0047(4) 0.0048(6)
Te3 0.0154(2) 0.0152(2) 0.0151(2) 0.000 0.00209(16) 0.000

loop_
_atom_type_symbol
_atom_type_description
_atom_type_scat_dispersion_real
_atom_type_scat_dispersion_imag
_atom_type_scat_source
Cu Cu 0.3201 1.2651 'International Tables Vol C Tables 4.2.6.8 and 6.1.1.4'
Te Te -0.5308 1.6751 'International Tables Vol C Tables 4.2.6.8 and 6.1.1.4'
Ba Ba -0.3244 2.2819 'International Tables Vol C Tables 4.2.6.8 and 6.1.1.4'

loop_
_geom_angle_atom_site_label_1
_geom_angle_atom_site_label_2
_geom_angle_atom_site_label_3
_geom_angle
_geom_angle_site_symmetry_1
_geom_angle_site_symmetry_3
_geom_angle_publ_flag
Te2B Ba Te2B 154.21(11) 7 4 ?
Te2B Ba Te2A 4.66(7) 7 7 ?
Te2B Ba Te2A 153.74(14) 4 7 ?
Te2B Ba Te3 103.80(12) 7 3 ?
Te2B Ba Te3 71.85(10) 4 3 ?
Te2A Ba Te3 108.32(9) 7 3 ?
Te2B Ba Te1B 153.25(11) 7 7_556 ?
Te2B Ba Te1B 50.46(13) 4 7_556 ?
Te2A Ba Te1B 155.45(7) 7 7_556 ?
Te3 Ba Te1B 69.64(5) 3 7_556 ?
Te2B Ba Te3 114.38(12) 7 . ?
Te2B Ba Te3 75.26(10) 4 . ?
Te2A Ba Te3 109.94(9) 7 . ?
Te3 Ba Te3 141.625(12) 3 . ?
Te1B Ba Te3 74.38(5) 7_556 . ?
Te2B Ba Te2A 150.61(14) 7 4 ?
Te2B Ba Te2A 4.26(8) 4 4 ?
Te2A Ba Te2A 149.79(10) 7 4 ?
Te3 Ba Te2A 73.93(5) 3 4 ?
Te1B Ba Te2A 54.55(10) 7_556 4 ?
Te3 Ba Te2A 74.67(3) . 4 ?
Te2B Ba Cu2 78.33(12) 7 2 ?
Te2B Ba Cu2 97.48(10) 4 2 ?
Te2A Ba Cu2 73.69(9) 7 2 ?
Te3 Ba Cu2 160.135(18) 3 2 ?
Te1B Ba Cu2 116.97(5) 7_556 2 ?
Te3 Ba Cu2 43.125(15) . 2 ?
Te2A Ba Cu2 94.41(7) 4 2 ?
Te2B Ba Cu1 76.66(12) 7 . ?
Te2B Ba Cu1 117.87(10) 4 . ?
Te2A Ba Cu1 73.05(8) 7 . ?
Te3 Ba Cu1 156.10(2) 3 . ?
Te1B Ba Cu1 98.96(6) 7_556 . ?
Te3 Ba Cu1 42.76(2) . . ?
Te2A Ba Cu1 117.43(4) 4 . ?
Cu2 Ba Cu1 43.76(2) 2 . ?
Te2B Ba Te1A 148.54(10) 7 7_556 ?
Te2B Ba Te1A 55.78(12) 4 7_556 ?
Te2A Ba Te1A 150.33(5) 7 7_556 ?
Te3 Ba Te1A 72.09(2) 3 7_556 ?
Te1B Ba Te1A 5.57(4) 7_556 7_556 ?
Te3 Ba Te1A 73.322(17) . 7_556 ?
Te2A Ba Te1A 59.82(9) 4 7_556 ?
Cu2 Ba Te1A 116.37(2) 2 7_556 ?
Cu1 Ba Te1A 94.86(3) . 7_556 ?
Te2B Ba Te2A 82.18(11) 7 3_455 ?
Te2B Ba Te2A 77.98(12) 4 3_455 ?
Te2A Ba Te2A 79.14(8) 7 3_455 ?
Te3 Ba Te2A 117.64(7) 3 3_455 ?
Te1B Ba Te2A 124.22(6) 7_556 3_455 ?
Te3 Ba Te2A 73.04(7) . 3_455 ?
Te2A Ba Te2A 73.74(10) 4 3_455 ?
Cu2 Ba Te2A 42.61(7) 2 3_455 ?
Cu1 Ba Te2A 86.22(7) . 3_455 ?
Te1A Ba Te2A 128.02(4) 7_556 3_455 ?
Te2B Ba Te2A 78.61(10) 7 . ?
Te2B Ba Te2A 126.80(13) 4 . ?
Te2A Ba Te2A 78.02(5) 7 . ?
Te3 Ba Te2A 113.94(9) 3 . ?
Te1B Ba Te2A 80.73(7) 7_556 . ?
Te3 Ba Te2A 71.85(8) . . ?
Te2A Ba Te2A 129.74(8) 4 . ?
Cu2 Ba Te2A 85.91(9) 2 . ?
Cu1 Ba Te2A 42.26(9) . . ?
Te1A Ba Te2A 75.17(5) 7_556 . ?
Te2A Ba Te2A 127.82(14) 3_455 . ?
Te1B Cu1 Te2B 77.16(18) 6 . ?
Te1B Cu1 Te1B 115.02(9) 6 2 ?
Te2B Cu1 Te1B 122.63(17) . 2 ?
Te1B Cu1 Te1A 122.07(10) 6 2 ?
Te2B Cu1 Te1A 118.08(16) . 2 ?
Te1B Cu1 Te1A 8.30(5) 2 2 ?
Te1B Cu1 Te3 107.05(9) 6 . ?
Te2B Cu1 Te3 108.17(15) . . ?
Te1B Cu1 Te3 118.82(8) 2 . ?
Te1A Cu1 Te3 117.34(5) 2 . ?
Te1B Cu1 Cu1 61.02(9) 6 5 ?
Te2B Cu1 Cu1 108.79(17) . 5 ?
Te1B Cu1 Cu1 54.00(9) 2 5 ?
Te1A Cu1 Cu1 61.23(6) 2 5 ?
Te3 Cu1 Cu1 136.65(7) . 5 ?
Te1B Cu1 Te2A 80.61(11) 6 . ?
Te2B Cu1 Te2A 3.45(18) . . ?
Te1B Cu1 Te2A 121.35(10) 2 . ?
Te1A Cu1 Te2A 116.38(8) 2 . ?
Te3 Cu1 Te2A 107.25(6) . . ?
Cu1 Cu1 Te2A 110.89(8) 5 . ?
Te1B Cu1 Te1A 4.64(8) 6 6 ?
Te2B Cu1 Te1A 81.80(17) . 6 ?
Te1B Cu1 Te1A 112.84(9) 2 6 ?
Te1A Cu1 Te1A 120.23(6) 2 6 ?
Te3 Cu1 Te1A 105.52(5) . 6 ?
Cu1 Cu1 Te1A 59.00(5) 5 6 ?
Te2A Cu1 Te1A 85.24(9) . 6 ?
Te1B Cu1 Cu2 141.02(9) 6 2 ?
Te2B Cu1 Cu2 140.37(17) . 2 ?
Te1B Cu1 Cu2 60.15(8) 2 2 ?
Te1A Cu1 Cu2 58.27(4) 2 2 ?
Te3 Cu1 Cu2 59.09(3) . 2 ?
Cu1 Cu1 Cu2 102.33(6) 5 2 ?
Te2A Cu1 Cu2 137.00(9) . 2 ?
Te1A Cu1 Cu2 136.45(6) 6 2 ?
Te1B Cu1 Ba 144.81(9) 6 . ?
Te2B Cu1 Ba 73.06(16) . . ?
Te1B Cu1 Ba 96.86(9) 2 . ?
Te1A Cu1 Ba 88.86(6) 2 . ?
Te3 Cu1 Ba 66.19(3) . . ?
Cu1 Cu1 Ba 147.66(7) 5 . ?
Te2A Cu1 Ba 69.78(8) . . ?
Te1A Cu1 Ba 148.47(5) 6 . ?
Cu2 Cu1 Ba 67.53(3) 2 . ?
Te1B Cu1 Ba 73.20(8) 6 3_445 ?
Te2B Cu1 Ba 142.85(16) . 3_445 ?
Te1B Cu1 Ba 90.45(8) 2 3_445 ?
Te1A Cu1 Ba 96.71(5) 2 3_445 ?
Te3 Cu1 Ba 61.37(3) . 3_445 ?
Cu1 Cu1 Ba 75.49(5) 5 3_445 ?
Te2A Cu1 Ba 145.48(7) . 3_445 ?
Te1A Cu1 Ba 68.83(4) 6 3_445 ?
Cu2 Cu1 Ba 68.35(3) 2 3_445 ?
Ba Cu1 Ba 123.36(3) . 3_445 ?
Te1B Cu1 Ba 62.28(8) 6 4_545 ?
Te2B Cu1 Ba 60.49(15) . 4_545 ?
Te1B Cu1 Ba 175.89(9) 2 4_545 ?
Te1A Cu1 Ba 175.45(6) 2 4_545 ?
Te3 Cu1 Ba 60.59(3) . 4_545 ?
Cu1 Cu1 Ba 123.20(6) 5 4_545 ?
Te2A Cu1 Ba 61.93(5) . 4_545 ?
Te1A Cu1 Ba 64.22(3) 6 4_545 ?
Cu2 Cu1 Ba 119.62(4) 2 4_545 ?
Ba Cu1 Ba 86.60(3) . 4_545 ?
Ba Cu1 Ba 85.79(3) 3_445 4_545 ?
Te2B Cu2 Te1B 70.82(17) 4 7_556 ?
Te2B Cu2 Te1A 117.69(15) 4 . ?
Te1B Cu2 Te1A 120.99(9) 7_556 . ?
Te2B Cu2 Te3 110.84(14) 4 . ?
Te1B Cu2 Te3 109.76(8) 7_556 . ?
Te1A Cu2 Te3 117.84(4) . . ?
Te2B Cu2 Te1B 124.70(16) 4 . ?
Te1B Cu2 Te1B 117.34(7) 7_556 . ?
Te1A Cu2 Te1B 8.28(5) . . ?
Te3 Cu2 Te1B 115.26(7) . . ?
Te2B Cu2 Te2A 5.73(10) 4 4 ?
Te1B Cu2 Te2A 76.53(14) 7_556 4 ?
Te1A Cu2 Te2A 115.51(8) . 4 ?
Te3 Cu2 Te2A 108.85(6) . 4 ?
Te1B Cu2 Te2A 122.97(10) . 4 ?
Te2B Cu2 Cu1 144.13(16) 4 2 ?
Te1B Cu2 Cu1 144.16(9) 7_556 2 ?
Te1A Cu2 Cu1 59.11(4) . 2 ?
Te3 Cu2 Cu1 58.76(3) . 2 ?
Te1B Cu2 Cu1 56.89(7) . 2 ?
Te2A Cu2 Cu1 138.42(12) 4 2 ?
Te2B Cu2 Cu2 103.94(15) 4 7_556 ?
Te1B Cu2 Cu2 59.70(8) 7_556 7_556 ?
Te1A Cu2 Cu2 61.82(5) . 7_556 ?
Te3 Cu2 Cu2 137.40(5) . 7_556 ?
Te1B Cu2 Cu2 57.63(8) . 7_556 ?
Te2A Cu2 Cu2 107.90(9) 4 7_556 ?
Cu1 Cu2 Cu2 103.88(5) 2 7_556 ?
Te2B Cu2 Te1A 78.33(16) 4 7_556 ?
Te1B Cu2 Te1A 7.56(6) 7_556 7_556 ?
Te1A Cu2 Te1A 118.76(4) . 7_556 ?
Te3 Cu2 Te1A 106.74(4) . 7_556 ?
Te1B Cu2 Te1A 114.11(8) . 7_556 ?
Te2A Cu2 Te1A 84.04(12) 4 7_556 ?
Cu1 Cu2 Te1A 136.62(6) 2 7_556 ?
Cu2 Cu2 Te1A 56.94(4) 7_556 7_556 ?
Te2B Cu2 Ba 75.72(15) 4 2 ?
Te1B Cu2 Ba 142.21(8) 7_556 2 ?
Te1A Cu2 Ba 89.86(5) . 2 ?
Te3 Cu2 Ba 66.62(2) . 2 ?
Te1B Cu2 Ba 95.92(8) . 2 ?
Te2A Cu2 Ba 70.14(11) 4 2 ?
Cu1 Cu2 Ba 68.70(3) 2 2 ?
Cu2 Cu2 Ba 148.38(5) 7_556 2 ?
Te1A Cu2 Ba 148.13(5) 7_556 2 ?
Te2B Cu2 Ba 138.99(15) 4 4_545 ?
Te1B Cu2 Ba 74.32(8) 7_556 4_545 ?
Te1A Cu2 Ba 98.45(6) . 4_545 ?
Te3 Cu2 Ba 62.26(2) . 4_545 ?
Te1B Cu2 Ba 90.32(8) . 4_545 ?
Te2A Cu2 Ba 143.37(9) 4 4_545 ?
Cu1 Cu2 Ba 70.54(3) 2 4_545 ?
Cu2 Cu2 Ba 75.43(4) 7_556 4_545 ?
Te1A Cu2 Ba 67.05(5) 7_556 4_545 ?
Ba Cu2 Ba 125.84(3) 2 4_545 ?
Te2B Cu2 Ba 60.33(14) 4 . ?
Te1B Cu2 Ba 61.70(7) 7_556 . ?
Te1A Cu2 Ba 176.45(6) . . ?
Te3 Cu2 Ba 61.70(2) . . ?
Te1B Cu2 Ba 174.74(8) . . ?
Te2A Cu2 Ba 62.21(6) 4 . ?
Cu1 Cu2 Ba 120.42(4) 2 . ?
Cu2 Cu2 Ba 121.14(5) 7_556 . ?
Te1A Cu2 Ba 64.23(3) 7_556 . ?
Ba Cu2 Ba 86.77(2) 2 . ?
Ba Cu2 Ba 84.450(19) 4_545 . ?
Cu2 Te1A Cu1 62.62(4) . 2 ?
Cu2 Te1A Cu1 104.40(7) . 6_556 ?
Cu1 Te1A Cu1 59.77(6) 2 6_556 ?
Cu2 Te1A Cu2 61.24(4) . 7_556 ?
Cu1 Te1A Cu2 105.97(6) 2 7_556 ?
Cu1 Te1A Cu2 93.07(8) 6_556 7_556 ?
Cu2 Te1A Te2A 97.63(7) . 8_456 ?
Cu1 Te1A Te2A 96.72(7) 2 8_456 ?
Cu1 Te1A Te2A 132.64(6) 6_556 8_456 ?
Cu2 Te1A Te2A 134.15(8) 7_556 8_456 ?
Cu2 Te1A Ba 134.91(6) . 7_556 ?
Cu1 Te1A Ba 134.47(8) 2 7_556 ?
Cu1 Te1A Ba 74.71(5) 6_556 7_556 ?
Cu2 Te1A Ba 73.72(4) 7_556 7_556 ?
Te2A Te1A Ba 116.18(5) 8_456 7_556 ?
Cu2 Te1A Ba 78.42(4) . 6_566 ?
Cu1 Te1A Ba 134.71(6) 2 6_566 ?
Cu1 Te1A Ba 160.04(6) 6_556 6_566 ?
Cu2 Te1A Ba 70.69(3) 7_556 6_566 ?
Te2A Te1A Ba 65.11(6) 8_456 6_566 ?
Ba Te1A Ba 89.24(2) 7_556 6_566 ?
Cu2 Te1A Ba 133.01(4) . 8_456 ?
Cu1 Te1A Ba 76.53(3) 2 8_456 ?
Cu1 Te1A Ba 70.62(3) 6_556 8_456 ?
Cu2 Te1A Ba 159.86(7) 7_556 8_456 ?
Te2A Te1A Ba 63.76(5) 8_456 8_456 ?
Ba Te1A Ba 90.18(2) 7_556 8_456 ?
Ba Te1A Ba 122.18(5) 6_566 8_456 ?
Cu1 Te1B Cu1 64.98(9) 6_556 2 ?
Cu1 Te1B Cu2 105.20(14) 6_556 7_556 ?
Cu1 Te1B Cu2 112.74(12) 2 7_556 ?
Cu1 Te1B Cu2 112.95(13) 6_556 . ?
Cu1 Te1B Cu2 62.96(8) 2 . ?
Cu2 Te1B Cu2 62.66(7) 7_556 . ?
Cu1 Te1B Te2B 52.24(14) 6_556 6_556 ?
Cu1 Te1B Te2B 95.86(16) 2 6_556 ?
Cu2 Te1B Te2B 54.12(13) 7_556 6_556 ?
Cu2 Te1B Te2B 95.15(15) . 6_556 ?
Cu1 Te1B Ba 81.38(10) 6_556 7_556 ?
Cu1 Te1B Ba 146.19(13) 2 7_556 ?
Cu2 Te1B Ba 78.09(8) 7_556 7_556 ?
Cu2 Te1B Ba 140.35(11) . 7_556 ?
Te2B Te1B Ba 63.62(13) 6_556 7_556 ?
Cu1 Te1B Ba 71.65(8) 6_556 8_456 ?
Cu1 Te1B Ba 75.72(7) 2 8_456 ?
Cu2 Te1B Ba 169.20(12) 7_556 8_456 ?
Cu2 Te1B Ba 128.14(11) . 8_456 ?
Te2B Te1B Ba 119.98(15) 6_556 8_456 ?
Ba Te1B Ba 91.17(7) 7_556 8_456 ?
Cu1 Te1B Ba 167.65(13) 6_556 6_566 ?
Cu1 Te1B Ba 126.46(12) 2 6_566 ?
Cu2 Te1B Ba 67.25(7) 7_556 6_566 ?
Cu2 Te1B Ba 73.08(7) . 6_566 ?
Te2B Te1B Ba 117.81(14) 6_556 6_566 ?
Ba Te1B Ba 87.34(7) 7_556 6_566 ?
Ba Te1B Ba 113.84(9) 8_456 6_566 ?
Cu1 Te2A Cu2 95.42(18) . 4_545 ?
Cu1 Te2A Te1A 132.15(8) . 8 ?
Cu2 Te2A Te1A 129.48(14) 4_545 8 ?
Cu1 Te2A Ba 83.56(9) . 7 ?
Cu2 Te2A Ba 83.06(7) 4_545 7 ?
Te1A Te2A Ba 86.22(9) 8 7 ?
Cu1 Te2A Ba 77.05(11) . 4_545 ?
Cu2 Te2A Ba 76.46(8) 4_545 4_545 ?
Te1A Te2A Ba 123.63(11) 8 4_545 ?
Ba Te2A Ba 150.11(17) 7 4_545 ?
Cu1 Te2A Ba 161.15(14) . 3_545 ?
Cu2 Te2A Ba 67.25(6) 4_545 3_545 ?
Te1A Te2A Ba 66.67(10) 8 3_545 ?
Ba Te2A Ba 100.86(8) 7 3_545 ?
Ba Te2A Ba 91.11(5) 4_545 3_545 ?
Cu1 Te2A Ba 67.96(5) . . ?
Cu2 Te2A Ba 161.63(19) 4_545 . ?
Te1A Te2A Ba 68.80(7) 8 . ?
Ba Te2A Ba 101.98(5) 7 . ?
Ba Te2A Ba 91.63(5) 4_545 . ?
Ba Te2A Ba 127.82(14) 3_545 . ?
Cu1 Te2B Cu2 104.5(3) . 4_545 ?
Cu1 Te2B Te1B 50.59(15) . 6 ?
Cu2 Te2B Te1B 55.06(15) 4_545 6 ?
Cu1 Te2B Ba 87.26(18) . 7 ?
Cu2 Te2B Ba 84.77(17) 4_545 7 ?
Te1B Te2B Ba 92.78(18) 6 7 ?
Cu1 Te2B Ba 82.10(17) . 4_545 ?
Cu2 Te2B Ba 79.75(16) 4_545 4_545 ?
Te1B Te2B Ba 65.92(14) 6 4_545 ?
Ba Te2B Ba 158.3(2) 7 4_545 ?
Cu1 Te2B Ba 68.89(14) . . ?
Cu2 Te2B Ba 170.6(2) 4_545 . ?
Te1B Te2B Ba 116.94(19) 6 . ?
Ba Te2B Ba 101.20(15) 7 . ?
Ba Te2B Ba 92.52(14) 4_545 . ?
Cu1 Te2B Ba 167.6(3) . 3_545 ?
Cu2 Te2B Ba 64.70(13) 4_545 3_545 ?
Te1B Te2B Ba 117.44(19) 6 3_545 ?
Ba Te2B Ba 97.40(14) 7 3_545 ?
Ba Te2B Ba 89.62(13) 4_545 3_545 ?
Ba Te2B Ba 120.98(19) . 3_545 ?
Cu1 Te3 Cu1 142.71(6) . 2 ?
Cu1 Te3 Cu2 136.82(3) . . ?
Cu1 Te3 Cu2 62.15(3) 2 . ?
Cu1 Te3 Cu2 62.15(3) . 2 ?
Cu1 Te3 Cu2 136.82(3) 2 2 ?
Cu2 Te3 Cu2 131.61(4) . 2 ?
Cu1 Te3 Ba 77.46(3) . 3_445 ?
Cu1 Te3 Ba 78.62(3) 2 3_445 ?
Cu2 Te3 Ba 140.67(2) . 3_445 ?
Cu2 Te3 Ba 75.98(2) 2 3_445 ?
Cu1 Te3 Ba 78.62(3) . 4_545 ?
Cu1 Te3 Ba 77.46(3) 2 4_545 ?
Cu2 Te3 Ba 75.98(2) . 4_545 ?
Cu2 Te3 Ba 140.67(2) 2 4_545 ?
Ba Te3 Ba 99.184(18) 3_445 4_545 ?
Cu1 Te3 Ba 139.42(3) . 2 ?
Cu1 Te3 Ba 71.05(3) 2 2 ?
Cu2 Te3 Ba 70.25(2) . 2 ?
Cu2 Te3 Ba 77.33(2) 2 2 ?
Ba Te3 Ba 95.594(7) 3_445 2 ?
Ba Te3 Ba 141.625(12) 4_545 2 ?
Cu1 Te3 Ba 71.05(3) . . ?
Cu1 Te3 Ba 139.42(3) 2 . ?
Cu2 Te3 Ba 77.33(2) . . ?
Cu2 Te3 Ba 70.25(2) 2 . ?
Ba Te3 Ba 141.624(12) 3_445 . ?
Ba Te3 Ba 95.594(7) 4_545 . ?
Ba Te3 Ba 94.331(18) 2 . ?

loop_
_geom_bond_atom_site_label_1
_geom_bond_atom_site_label_2
_geom_bond_distance
_geom_bond_site_symmetry_2
_geom_bond_publ_flag
Ba Te2B 3.454(6) 7 ?
Ba Te2B 3.458(6) 4 ?
Ba Te2A 3.463(2) 7 ?
Ba Te3 3.4971(5) 3 ?
Ba Te1B 3.524(3) 7_556 ?
Ba Te3 3.5339(5) . ?
Ba Te2A 3.563(3) 4 ?
Ba Cu2 3.6234(9) 2 ?
Ba Cu1 3.6532(12) . ?
Ba Te1A 3.6737(14) 7_556 ?
Ba Te2A 3.695(4) 3_455 ?
Ba Te2A 3.699(2) . ?
Cu1 Te1B 2.359(4) 6 ?
Cu1 Te2B 2.414(6) . ?
Cu1 Te1B 2.551(3) 2 ?
Cu1 Te1A 2.6209(16) 2 ?
Cu1 Te3 2.6225(12) . ?
Cu1 Cu1 2.642(2) 5 ?
Cu1 Te2A 2.651(5) . ?
Cu1 Te1A 2.680(2) 6 ?
Cu1 Cu2 2.7120(14) 2 ?
Cu1 Ba 3.8890(13) 3_445 ?
Cu1 Ba 3.9354(13) 4_545 ?
Cu2 Te2B 2.553(6) 4 ?
Cu2 Te1B 2.583(3) 7_556 ?
Cu2 Te1A 2.5978(13) . ?
Cu2 Te3 2.6317(9) . ?
Cu2 Te1B 2.641(3) . ?
Cu2 Te2A 2.660(3) 4 ?
Cu2 Cu1 2.7120(14) 2 ?
Cu2 Cu2 2.7172(17) 7_556 ?
Cu2 Te1A 2.7321(16) 7_556 ?
Cu2 Ba 3.6234(9) 2 ?
Cu2 Ba 3.8337(9) 4_545 ?
Te1A Cu1 2.6209(16) 2 ?
Te1A Cu1 2.680(2) 6_556 ?
Te1A Cu2 2.7321(16) 7_556 ?
Te1A Te2A 3.038(6) 8_456 ?
Te1A Ba 3.6737(14) 7_556 ?
Te1A Ba 3.7408(17) 6_566 ?
Te1A Ba 3.8445(11) 8_456 ?
Te1B Cu1 2.359(4) 6_556 ?
Te1B Cu1 2.551(3) 2 ?
Te1B Cu2 2.583(3) 7_556 ?
Te1B Te2B 2.976(8) 6_556 ?
Te1B Ba 3.524(3) 7_556 ?
Te1B Ba 3.922(3) 8_456 ?
Te1B Ba 4.002(3) 6_566 ?
Te2A Cu2 2.660(3) 4_545 ?
Te2A Te1A 3.038(6) 8 ?
Te2A Ba 3.463(2) 7 ?
Te2A Ba 3.563(3) 4_545 ?
Te2A Ba 3.695(4) 3_545 ?
Te2B Cu2 2.553(6) 4_545 ?
Te2B Te1B 2.976(8) 6 ?
Te2B Ba 3.454(6) 7 ?
Te2B Ba 3.458(6) 4_545 ?
Te2B Ba 3.884(6) 3_545 ?
Te3 Cu1 2.6225(12) 2 ?
Te3 Cu2 2.6317(9) 2 ?
Te3 Ba 3.4971(5) 3_445 ?
Te3 Ba 3.4971(5) 4_545 ?
Te3 Ba 3.5339(5) 2 ?
